data_7710540
loop_
_publ_author_name
'Dankert, Fabian'
'Fischer, Malte'
'Hering-Junghans, Christian'

_publ_section_title
;
 Modulating the reactivity of phosphanylidenephosphoranes towards water
 with Lewis acids
;
_journal_name_full 'Dalton Transactions'
_journal_paper_doi 10.1039/D2DT01575G
_journal_year 2022
_chemical_formula_moiety 'C21 H38 Ga I3 P2'
_chemical_formula_sum 'C21 H38 Ga I3 P2'
_chemical_formula_weight 802.87
_chemical_properties_physical Air-sensitive,Moisture-sensitive,Hygroscopic,Heat-sensitive,Oxygen-sensitive
_space_group_crystal_system monoclinic
_space_group_IT_number 14
_space_group_name_Hall '-P 2yn'
_space_group_name_H-M_alt 'P 1 21/n 1'
_atom_sites_solution_hydrogens geom
_audit_creation_date 2022-03-05
_audit_creation_method
;
Olex2 1.3
(compiled 2020.11.12 svn.r5f609507 for OlexSys, GUI svn.r6226)
;
_audit_update_record
;
2022-04-13 deposited with the CCDC.	2022-06-23 downloaded from the CCDC.
;
_cell_angle_alpha 90
_cell_angle_beta 91.854(8)
_cell_angle_gamma 90
_cell_formula_units_Z 4
_cell_length_a 9.1316(9)
_cell_length_b 29.821(2)
_cell_length_c 10.5682(10)
_cell_measurement_reflns_used 10496
_cell_measurement_temperature 150(2)
_cell_measurement_theta_max 25.91
_cell_measurement_theta_min 1.35
_cell_volume 2876.4(4)
_computing_cell_refinement
;
X-Area Recipe 1.37.0.0 (STOE, 2021)
;
_computing_data_collection
;
X-Area WinXpose 2.0.22.0 (STOE, 2016)
;
_computing_data_reduction
;
X-Area Integrate 2.5.1.0 (STOE, 2021)
X-Area LANA 2.6.2.0 (STOE, 2021)
;
_computing_molecular_graphics 'Olex2 1.3 (Dolomanov et al., 2009)'
_computing_publication_material
;
STOE & Cie GmbH, X-Area, software package for collecting single-crystal or
multi-domain crystal data on STOE area-detector diffractometers, for image 
processing, for the correction and scaling of reflection intensities and 
for outlier rejection, version 2.0, Darmstadt 2021
;
_computing_structure_refinement 'SHELXL 2018/3 (Sheldrick, 2015)'
_computing_structure_solution 'XT  (Sheldrick, 2015)'
_diffrn_ambient_temperature 150(2)
_diffrn_detector 'image plate (34 cm diameter)'
_diffrn_detector_area_resol_mean 6.67
_diffrn_detector_type 'STOE Imaging Plate'
_diffrn_measured_fraction_theta_full 0.999
_diffrn_measured_fraction_theta_max 0.999
_diffrn_measurement_details
;
 242 frames, detector distance = 120 mm
;
_diffrn_measurement_device '2-circle diffractometer'
_diffrn_measurement_device_type 'STOE IPDS II'
_diffrn_measurement_method 'rotation method, \w scans'
_diffrn_radiation_collimation '0.5 mm diameter, monocapillary'
_diffrn_radiation_monochromator 'plane graphite'
_diffrn_radiation_polarisn_norm 0
_diffrn_radiation_probe x-ray
_diffrn_radiation_type 'Mo K\a'
_diffrn_radiation_wavelength 0.71073
_diffrn_reflns_av_R_equivalents 0.0321
_diffrn_reflns_av_unetI/netI 0.0320
_diffrn_reflns_Laue_measured_fraction_full 0.999
_diffrn_reflns_Laue_measured_fraction_max 0.999
_diffrn_reflns_limit_h_max 11
_diffrn_reflns_limit_h_min -10
_diffrn_reflns_limit_k_max 36
_diffrn_reflns_limit_k_min -32
_diffrn_reflns_limit_l_max 12
_diffrn_reflns_limit_l_min -12
_diffrn_reflns_number 22699
_diffrn_reflns_point_group_measured_fraction_full 0.999
_diffrn_reflns_point_group_measured_fraction_max 0.999
_diffrn_reflns_theta_full 25.242
_diffrn_reflns_theta_max 25.498
_diffrn_reflns_theta_min 1.366
_diffrn_source 'sealed X-ray tube, 12 x 0.4 mm long-fine focus'
_diffrn_source_current 30
_diffrn_source_power 1.500
_diffrn_source_voltage 50
_exptl_absorpt_coefficient_mu 4.294
_exptl_absorpt_correction_T_max 0.6774
_exptl_absorpt_correction_T_min 0.0981
_exptl_absorpt_correction_type multi-scan
_exptl_absorpt_process_details
;
STOE LANA, absorption correction by scaling of reflection intensities.
J. Koziskova, F. Hahn, J. Richter, J. Kozisek, "Comparison of different
absorption corrections on the model structure of tetrakis(\m~2~-acetato)-
diaqua-di-copper(II)", Acta Chimica Slovaca, vol. 9, no. 2, 2016, pp. 136 - 140.
Afterwards a spherical absorption correction was performed within STOE LANA.
;
_exptl_crystal_colour colourless
_exptl_crystal_colour_primary colourless
_exptl_crystal_density_diffrn 1.854
_exptl_crystal_density_method 'not measured'
_exptl_crystal_description plate
_exptl_crystal_F_000 1536
_exptl_crystal_size_max 0.2
_exptl_crystal_size_mid 0.18
_exptl_crystal_size_min 0.06
_exptl_crystal_size_rad 0.062
_refine_diff_density_max 1.473
_refine_diff_density_min -3.073
_refine_diff_density_rms 0.195
_refine_ls_extinction_method none
_refine_ls_goodness_of_fit_ref 1.054
_refine_ls_hydrogen_treatment constr
_refine_ls_matrix_type full
_refine_ls_number_parameters 256
_refine_ls_number_reflns 5340
_refine_ls_number_restraints 0
_refine_ls_restrained_S_all 1.054
_refine_ls_R_factor_all 0.0755
_refine_ls_R_factor_gt 0.0550
_refine_ls_shift/su_max 0.001
_refine_ls_shift/su_mean 0.000
_refine_ls_structure_factor_coef Fsqd
_refine_ls_weighting_details 'w=1/[\s^2^(Fo^2^)+(0.1086P)^2^+10.7428P] where P=(Fo^2^+2Fc^2^)/3'
_refine_ls_weighting_scheme calc
_refine_ls_wR_factor_gt 0.1676
_refine_ls_wR_factor_ref 0.1770
_reflns_d_resolution_high 0.788
_reflns_d_resolution_low 14.911
_reflns_Friedel_coverage 0.000
_reflns_limit_h_max 11
_reflns_limit_h_min -11
_reflns_limit_k_max 37
_reflns_limit_k_min -33
_reflns_limit_l_max 13
_reflns_limit_l_min -13
_reflns_number_gt 3956
_reflns_number_total 5340
_reflns_threshold_expression I>4u(I)
_cod_data_source_file d2dt01575g2.cif
_cod_data_source_block ks1559_cmpd_7MesStar
_cod_database_code 7710540
_shelx_shelxl_version_number 2018/3
_shelx_space_group_comment
;
The symmetry employed for this shelxl refinement is uniquely defined
by the following loop, which should always be used as a source of
symmetry information in preference to the above space-group names.
They are only intended as comments.
;
_shelx_estimated_absorpt_t_max 0.783
_shelx_estimated_absorpt_t_min 0.481
_olex2_refinement_description
;
1. Fixed Uiso
 At 1.2 times of:
  All C(H) groups
 At 1.5 times of:
  All C(H,H,H) groups
2.a Aromatic/amide H refined with riding coordinates:
 C5(H5), C3(H3)
2.b Idealised Me refined as rotating group:
 C8(H8A,H8B,H8C), C13(H13A,H13B,H13C), C12(H12A,H12B,H12C), C14(H14A,H14B,
 H14C), C9(H9A,H9B,H9C), C10(H10A,H10B,H10C), C21(H21A,H21B,H21C), C19(H19A,
 H19B,H19C), C20(H20A,H20B,H20C), C17(H17A,H17B,H17C), C18(H18A,H18B,H18C),
 C16(H16A,H16B,H16C)
;
_olex2_submission_special_instructions 'No special instructions were received'
_stoe_detector_distance '120.0 mm'
_stoe_detector_pixelsize_x '0.150 mm'
_stoe_detector_pixelsize_y '0.150 mm'
_stoe_detector_size_x '34.0 cm'
_stoe_detector_size_y '34.0 cm'
_stoe_evaluation_integration_a 14.0
_stoe_evaluation_integration_b 0.0
_stoe_evaluation_integration_ems 0.012
_stoe_evaluation_lana_bis_l_even_max -
_stoe_evaluation_lana_bis_l_odd_max -
_stoe_evaluation_lana_bos_l_even_max 6
_stoe_evaluation_lana_bos_l_odd_max 3
_stoe_evaluation_lana_completeness 98.8
_stoe_evaluation_lana_dxs_max_order -
_stoe_evaluation_lana_dys_max_order -
_stoe_evaluation_lana_fs_max_order 3
_stoe_evaluation_lana_max_2theta_available 53.7
_stoe_evaluation_lana_max_2theta_desired 53.7
_stoe_evaluation_lana_mean_redundancy 4.2
_stoe_evaluation_lana_number_refls_after_or 25929
_stoe_evaluation_lana_number_refls_outliers 3245
_stoe_evaluation_lana_number_refls_total 29174
_stoe_evaluation_lana_number_refls_unique 6119
_stoe_evaluation_lana_number_refls_written 25929
_stoe_evaluation_lana_or_c1 0.035
_stoe_evaluation_lana_or_c2 0
_stoe_evaluation_lana_or_c3 0
_stoe_evaluation_lana_or_c4 0.7
_stoe_evaluation_lana_point_group 2/m
_stoe_evaluation_lana_table
;
#----------------------------------------------------------------------------
2Theta           5.0   10.8   16.6   22.4   28.2   34.0   39.8   45.6   51.4
#----------------------------------------------------------------------------
<Resolution>    6.58   3.62   2.41   1.81   1.45   1.21   1.04   0.91   0.83
N(total)          99    456   1091   1927   2896   4105   5356   6668   6576
<Redundancy>     4.0    4.1    4.1    4.1    4.1    4.2    4.3    4.4    4.3
Complet. [%%]   100.0  100.0  100.0  100.0  100.0  100.0  100.0  100.0   95.1
<I/sigma>      251.1  161.4   83.0   60.2   24.7   16.8    7.7    3.3    1.4
R(int)         0.009  0.012  0.015  0.015  0.021  0.029  0.055  0.112  0.234
#----------------------------------------------------------------------------
;
_stoe_measurement_identifier ks1559
_stoe_measurement_max_exposure_per_frame '600.0 s'
_stoe_measurement_mean_exposure_per_frame '600.0 s'
_stoe_measurement_min_exposure_per_frame '600.0 s'
_stoe_measurement_total_exposure_time '40.3 h'
_stoe_measurement_total_frame_number 242
_stoe_measurement_total_run_number 2
_stoe_measurement_tube_power '1.5 kW'

loop_
_space_group_symop_operation_xyz
'x, y, z'
'-x+1/2, y+1/2, -z+1/2'
'-x, -y, -z'
'x-1/2, -y-1/2, z-1/2'

loop_
_atom_site_label
_atom_site_type_symbol
_atom_site_fract_x
_atom_site_fract_y
_atom_site_fract_z
_atom_site_U_iso_or_equiv
_atom_site_adp_type
_atom_site_occupancy
_atom_site_site_symmetry_order
_atom_site_calc_flag
_atom_site_refinement_flags_posn
_atom_site_refinement_flags_adp
_atom_site_refinement_flags_occupancy
_atom_site_disorder_assembly
_atom_site_disorder_group
I1 I 0.21559(7) 0.61182(2) 0.12652(6) 0.0494(2) Uani 1 1 d . . . . .
I3 I 0.54365(7) 0.70234(2) 0.03918(6) 0.0490(2) Uani 1 1 d . . . . .
I2 I 0.25355(8) 0.73988(3) 0.28882(8) 0.0642(3) Uani 1 1 d . . . . .
Ga1 Ga 0.38758(10) 0.67146(3) 0.21657(9) 0.0317(2) Uani 1 1 d . . . . .
P1 P 0.5735(2) 0.63419(7) 0.3367(2) 0.0274(4) Uani 1 1 d . . . . .
P2 P 0.7312(2) 0.68648(8) 0.3881(2) 0.0382(5) Uani 1 1 d . . . . .
C2 C 0.4996(9) 0.6173(3) 0.6031(8) 0.0300(18) Uani 1 1 d . . . . .
C6 C 0.6654(9) 0.5669(3) 0.4935(7) 0.0275(17) Uani 1 1 d . . . . .
C1 C 0.5646(8) 0.6030(3) 0.4886(7) 0.0252(16) Uani 1 1 d . . . . .
C11 C 0.7101(9) 0.5375(3) 0.3782(8) 0.0296(17) Uani 1 1 d . . . . .
C5 C 0.7272(9) 0.5547(3) 0.6118(7) 0.0319(18) Uani 1 1 d . . . . .
H5 H 0.799711 0.531891 0.615627 0.038 Uiso 1 1 calc R U . . .
C4 C 0.6861(9) 0.5750(3) 0.7240(8) 0.0321(18) Uani 1 1 d . . . . .
C8 C 0.2462(9) 0.6317(3) 0.5075(8) 0.0317(18) Uani 1 1 d . . . . .
H8A H 0.292474 0.630062 0.425270 0.047 Uiso 1 1 calc R U . . .
H8B H 0.166008 0.653514 0.503118 0.047 Uiso 1 1 calc R U . . .
H8C H 0.207461 0.602132 0.529333 0.047 Uiso 1 1 calc R U . . .
C7 C 0.3606(9) 0.6464(3) 0.6096(8) 0.0341(19) Uani 1 1 d . . . . .
C3 C 0.5622(9) 0.6029(3) 0.7165(7) 0.0331(19) Uani 1 1 d . . . . .
H3 H 0.519523 0.612220 0.793009 0.040 Uiso 1 1 calc R U . . .
C13 C 0.8394(10) 0.5573(3) 0.3065(9) 0.037(2) Uani 1 1 d . . . . .
H13A H 0.809226 0.585571 0.266332 0.056 Uiso 1 1 calc R U . . .
H13B H 0.869360 0.536053 0.241370 0.056 Uiso 1 1 calc R U . . .
H13C H 0.921921 0.562786 0.366047 0.056 Uiso 1 1 calc R U . . .
C12 C 0.5791(10) 0.5286(3) 0.2896(8) 0.037(2) Uani 1 1 d . . . . .
H12A H 0.498210 0.516654 0.338097 0.055 Uiso 1 1 calc R U . . .
H12B H 0.606169 0.506834 0.225054 0.055 Uiso 1 1 calc R U . . .
H12C H 0.548419 0.556716 0.248556 0.055 Uiso 1 1 calc R U . . .
C15 C 0.7657(10) 0.5656(4) 0.8512(8) 0.042(2) Uani 1 1 d . . . . .
C14 C 0.7601(11) 0.4914(3) 0.4249(8) 0.040(2) Uani 1 1 d . . . . .
H14A H 0.857819 0.493868 0.465348 0.060 Uiso 1 1 calc R U . . .
H14B H 0.763555 0.470737 0.352971 0.060 Uiso 1 1 calc R U . . .
H14C H 0.690985 0.480062 0.486259 0.060 Uiso 1 1 calc R U . . .
C9 C 0.3968(10) 0.6957(3) 0.5962(10) 0.041(2) Uani 1 1 d . . . . .
H9A H 0.479662 0.703341 0.653496 0.062 Uiso 1 1 calc R U . . .
H9B H 0.311455 0.713773 0.617776 0.062 Uiso 1 1 calc R U . . .
H9C H 0.422798 0.702015 0.508711 0.062 Uiso 1 1 calc R U . . .
C10 C 0.2845(10) 0.6406(3) 0.7366(9) 0.041(2) Uani 1 1 d . . . . .
H10A H 0.261935 0.608823 0.749591 0.062 Uiso 1 1 calc R U . . .
H10B H 0.193448 0.658024 0.735129 0.062 Uiso 1 1 calc R U . . .
H10C H 0.349562 0.651234 0.805726 0.062 Uiso 1 1 calc R U . . .
C21 C 0.6711(10) 0.7439(3) 0.3959(11) 0.044(2) Uani 1 1 d . . . . .
H21A H 0.755115 0.763269 0.416922 0.067 Uiso 1 1 calc R U . . .
H21B H 0.598014 0.746864 0.461320 0.067 Uiso 1 1 calc R U . . .
H21C H 0.627461 0.752822 0.313815 0.067 Uiso 1 1 calc R U . . .
C19 C 0.8203(11) 0.6735(4) 0.5378(11) 0.053(3) Uani 1 1 d . . . . .
H19A H 0.912697 0.690083 0.546119 0.079 Uiso 1 1 calc R U . . .
H19B H 0.840359 0.641203 0.542340 0.079 Uiso 1 1 calc R U . . .
H19C H 0.756477 0.681988 0.606614 0.079 Uiso 1 1 calc R U . . .
C20 C 0.8687(12) 0.6854(4) 0.2707(14) 0.069(4) Uani 1 1 d . . . . .
H20A H 0.826844 0.696465 0.190054 0.103 Uiso 1 1 calc R U . . .
H20B H 0.903538 0.654611 0.259985 0.103 Uiso 1 1 calc R U . . .
H20C H 0.950974 0.704613 0.297976 0.103 Uiso 1 1 calc R U . . .
C17 C 0.8310(16) 0.6098(5) 0.8978(13) 0.085(5) Uani 1 1 d . . . . .
H17A H 0.917151 0.617095 0.848829 0.127 Uiso 1 1 calc R U . . .
H17B H 0.859973 0.607167 0.987614 0.127 Uiso 1 1 calc R U . . .
H17C H 0.757889 0.633699 0.887020 0.127 Uiso 1 1 calc R U . . .
C18 C 0.8896(18) 0.5329(5) 0.8395(12) 0.082(5) Uani 1 1 d . . . . .
H18A H 0.850084 0.503054 0.819525 0.123 Uiso 1 1 calc R U . . .
H18B H 0.946509 0.531610 0.919705 0.123 Uiso 1 1 calc R U . . .
H18C H 0.953152 0.542586 0.771774 0.123 Uiso 1 1 calc R U . . .
C16 C 0.6581(16) 0.5492(7) 0.9467(11) 0.100(6) Uani 1 1 d . . . . .
H16A H 0.577908 0.570808 0.952779 0.151 Uiso 1 1 calc R U . . .
H16B H 0.708234 0.545995 1.029638 0.151 Uiso 1 1 calc R U . . .
H16C H 0.618504 0.520038 0.919607 0.151 Uiso 1 1 calc R U . . .

loop_
_atom_site_aniso_label
_atom_site_aniso_U_11
_atom_site_aniso_U_22
_atom_site_aniso_U_33
_atom_site_aniso_U_23
_atom_site_aniso_U_13
_atom_site_aniso_U_12
I1 0.0392(4) 0.0608(5) 0.0477(4) -0.0075(3) -0.0076(3) -0.0107(3)
I3 0.0464(4) 0.0561(4) 0.0448(4) 0.0109(3) 0.0036(3) 0.0061(3)
I2 0.0488(4) 0.0725(6) 0.0712(5) 0.0078(4) 0.0010(4) 0.0113(4)
Ga1 0.0261(5) 0.0354(5) 0.0334(5) 0.0043(4) -0.0023(4) 0.0017(4)
P1 0.0236(10) 0.0272(11) 0.0312(11) 0.0023(8) -0.0002(8) -0.0006(8)
P2 0.0244(11) 0.0335(12) 0.0564(15) 0.0077(11) -0.0043(10) -0.0051(9)
C2 0.028(4) 0.026(4) 0.036(4) -0.006(3) -0.004(3) 0.000(3)
C6 0.027(4) 0.028(4) 0.028(4) 0.001(3) 0.002(3) -0.005(3)
C1 0.021(4) 0.030(4) 0.024(4) 0.001(3) -0.003(3) -0.006(3)
C11 0.031(4) 0.029(4) 0.029(4) -0.002(3) 0.002(3) 0.004(3)
C5 0.035(4) 0.036(5) 0.025(4) -0.003(3) 0.002(3) 0.003(4)
C4 0.037(5) 0.031(4) 0.028(4) -0.004(3) -0.004(3) -0.001(4)
C8 0.025(4) 0.030(4) 0.040(5) -0.001(4) 0.003(3) 0.000(3)
C7 0.031(4) 0.039(5) 0.032(4) -0.008(4) 0.002(3) 0.003(4)
C3 0.037(5) 0.040(5) 0.022(4) -0.003(3) -0.001(3) -0.004(4)
C13 0.032(5) 0.040(5) 0.042(5) 0.005(4) 0.010(4) 0.005(4)
C12 0.043(5) 0.031(5) 0.037(5) -0.008(4) 0.003(4) -0.005(4)
C15 0.042(5) 0.054(6) 0.030(5) 0.000(4) -0.007(4) 0.009(4)
C14 0.058(6) 0.029(5) 0.033(4) 0.000(4) 0.010(4) 0.008(4)
C9 0.039(5) 0.031(5) 0.053(6) -0.011(4) -0.001(4) 0.001(4)
C10 0.037(5) 0.049(6) 0.038(5) -0.006(4) 0.002(4) 0.008(4)
C21 0.031(5) 0.033(5) 0.069(7) 0.003(5) -0.007(4) -0.007(4)
C19 0.042(6) 0.039(6) 0.075(7) 0.008(5) -0.023(5) -0.015(4)
C20 0.033(5) 0.050(7) 0.126(11) 0.021(7) 0.033(6) -0.010(5)
C17 0.088(9) 0.082(10) 0.080(9) -0.028(8) -0.061(8) 0.021(8)
C18 0.111(11) 0.083(9) 0.050(7) -0.006(6) -0.024(7) 0.052(9)
C16 0.079(10) 0.186(19) 0.036(6) 0.032(9) -0.013(6) -0.023(11)

loop_
_atom_type_symbol
_atom_type_description
_atom_type_scat_dispersion_real
_atom_type_scat_dispersion_imag
_atom_type_scat_source
C C 0.0033 0.0016 'International Tables Vol C Tables 4.2.6.8 and 6.1.1.4'
H H 0.0000 0.0000 'International Tables Vol C Tables 4.2.6.8 and 6.1.1.4'
Ga Ga 0.2307 1.6083 'International Tables Vol C Tables 4.2.6.8 and 6.1.1.4'
I I -0.4742 1.8119 'International Tables Vol C Tables 4.2.6.8 and 6.1.1.4'
P P 0.1023 0.0942 'International Tables Vol C Tables 4.2.6.8 and 6.1.1.4'

loop_
_geom_angle_atom_site_label_1
_geom_angle_atom_site_label_2
_geom_angle_atom_site_label_3
_geom_angle
_geom_angle_site_symmetry_1
_geom_angle_site_symmetry_3
_geom_angle_publ_flag
I1 Ga1 I3 109.25(4) . . ?
I2 Ga1 I1 112.44(4) . . ?
I2 Ga1 I3 102.62(4) . . ?
P1 Ga1 I1 107.27(6) . . ?
P1 Ga1 I3 98.92(6) . . ?
P1 Ga1 I2 124.57(7) . . ?
P2 P1 Ga1 104.77(11) . . ?
C1 P1 Ga1 130.4(3) . . ?
C1 P1 P2 100.9(3) . . ?
C21 P2 P1 119.5(3) . . ?
C19 P2 P1 110.0(3) . . ?
C19 P2 C21 107.2(5) . . ?
C20 P2 P1 106.6(4) . . ?
C20 P2 C21 105.6(5) . . ?
C20 P2 C19 107.3(6) . . ?
C1 C2 C7 124.8(7) . . ?
C3 C2 C1 118.0(7) . . ?
C3 C2 C7 117.1(8) . . ?
C1 C6 C11 125.7(7) . . ?
C5 C6 C1 118.1(7) . . ?
C5 C6 C11 116.2(7) . . ?
C2 C1 P1 127.7(6) . . ?
C6 C1 P1 111.4(6) . . ?
C6 C1 C2 118.9(7) . . ?
C13 C11 C6 113.0(7) . . ?
C12 C11 C6 110.9(7) . . ?
C12 C11 C13 111.4(7) . . ?
C12 C11 C14 105.4(7) . . ?
C14 C11 C6 109.6(7) . . ?
C14 C11 C13 106.1(7) . . ?
C6 C5 H5 118.8 . . ?
C4 C5 C6 122.4(8) . . ?
C4 C5 H5 118.8 . . ?
C5 C4 C3 116.6(7) . . ?
C5 C4 C15 122.2(8) . . ?
C3 C4 C15 121.1(7) . . ?
H8A C8 H8B 109.5 . . ?
H8A C8 H8C 109.5 . . ?
H8B C8 H8C 109.5 . . ?
C7 C8 H8A 109.5 . . ?
C7 C8 H8B 109.5 . . ?
C7 C8 H8C 109.5 . . ?
C2 C7 C8 110.5(7) . . ?
C2 C7 C10 111.8(7) . . ?
C8 C7 C10 105.2(7) . . ?
C9 C7 C2 111.1(7) . . ?
C9 C7 C8 110.9(8) . . ?
C9 C7 C10 107.2(7) . . ?
C2 C3 C4 123.0(8) . . ?
C2 C3 H3 118.5 . . ?
C4 C3 H3 118.5 . . ?
C11 C13 H13A 109.5 . . ?
C11 C13 H13B 109.5 . . ?
C11 C13 H13C 109.5 . . ?
H13A C13 H13B 109.5 . . ?
H13A C13 H13C 109.5 . . ?
H13B C13 H13C 109.5 . . ?
C11 C12 H12A 109.5 . . ?
C11 C12 H12B 109.5 . . ?
C11 C12 H12C 109.5 . . ?
H12A C12 H12B 109.5 . . ?
H12A C12 H12C 109.5 . . ?
H12B C12 H12C 109.5 . . ?
C17 C15 C4 107.1(8) . . ?
C18 C15 C4 112.6(8) . . ?
C18 C15 C17 107.5(10) . . ?
C18 C15 C16 110.6(12) . . ?
C16 C15 C4 110.2(8) . . ?
C16 C15 C17 108.7(11) . . ?
C11 C14 H14A 109.5 . . ?
C11 C14 H14B 109.5 . . ?
C11 C14 H14C 109.5 . . ?
H14A C14 H14B 109.5 . . ?
H14A C14 H14C 109.5 . . ?
H14B C14 H14C 109.5 . . ?
C7 C9 H9A 109.5 . . ?
C7 C9 H9B 109.5 . . ?
C7 C9 H9C 109.5 . . ?
H9A C9 H9B 109.5 . . ?
H9A C9 H9C 109.5 . . ?
H9B C9 H9C 109.5 . . ?
C7 C10 H10A 109.5 . . ?
C7 C10 H10B 109.5 . . ?
C7 C10 H10C 109.5 . . ?
H10A C10 H10B 109.5 . . ?
H10A C10 H10C 109.5 . . ?
H10B C10 H10C 109.5 . . ?
P2 C21 H21A 109.5 . . ?
P2 C21 H21B 109.5 . . ?
P2 C21 H21C 109.5 . . ?
H21A C21 H21B 109.5 . . ?
H21A C21 H21C 109.5 . . ?
H21B C21 H21C 109.5 . . ?
P2 C19 H19A 109.5 . . ?
P2 C19 H19B 109.5 . . ?
P2 C19 H19C 109.5 . . ?
H19A C19 H19B 109.5 . . ?
H19A C19 H19C 109.5 . . ?
H19B C19 H19C 109.5 . . ?
P2 C20 H20A 109.5 . . ?
P2 C20 H20B 109.5 . . ?
P2 C20 H20C 109.5 . . ?
H20A C20 H20B 109.5 . . ?
H20A C20 H20C 109.5 . . ?
H20B C20 H20C 109.5 . . ?
C15 C17 H17A 109.5 . . ?
C15 C17 H17B 109.5 . . ?
C15 C17 H17C 109.5 . . ?
H17A C17 H17B 109.5 . . ?
H17A C17 H17C 109.5 . . ?
H17B C17 H17C 109.5 . . ?
C15 C18 H18A 109.5 . . ?
C15 C18 H18B 109.5 . . ?
C15 C18 H18C 109.5 . . ?
H18A C18 H18B 109.5 . . ?
H18A C18 H18C 109.5 . . ?
H18B C18 H18C 109.5 . . ?
C15 C16 H16A 109.5 . . ?
C15 C16 H16B 109.5 . . ?
C15 C16 H16C 109.5 . . ?
H16A C16 H16B 109.5 . . ?
H16A C16 H16C 109.5 . . ?
H16B C16 H16C 109.5 . . ?

loop_
_geom_bond_atom_site_label_1
_geom_bond_atom_site_label_2
_geom_bond_distance
_geom_bond_site_symmetry_2
_geom_bond_publ_flag
I1 Ga1 2.5374(11) . ?
I3 Ga1 2.5626(11) . ?
I2 Ga1 2.5109(13) . ?
Ga1 P1 2.364(2) . ?
P1 P2 2.179(3) . ?
P1 C1 1.860(8) . ?
P2 C21 1.801(10) . ?
P2 C19 1.798(10) . ?
P2 C20 1.795(11) . ?
C2 C1 1.431(11) . ?
C2 C7 1.540(12) . ?
C2 C3 1.380(12) . ?
C6 C1 1.417(11) . ?
C6 C11 1.566(11) . ?
C6 C5 1.403(11) . ?
C11 C13 1.542(12) . ?
C11 C12 1.518(12) . ?
C11 C14 1.524(12) . ?
C5 H5 0.9500 . ?
C5 C4 1.393(11) . ?
C4 C3 1.404(12) . ?
C4 C15 1.534(12) . ?
C8 H8A 0.9800 . ?
C8 H8B 0.9800 . ?
C8 H8C 0.9800 . ?
C8 C7 1.540(11) . ?
C7 C9 1.516(13) . ?
C7 C10 1.541(12) . ?
C3 H3 0.9500 . ?
C13 H13A 0.9800 . ?
C13 H13B 0.9800 . ?
C13 H13C 0.9800 . ?
C12 H12A 0.9800 . ?
C12 H12B 0.9800 . ?
C12 H12C 0.9800 . ?
C15 C17 1.524(16) . ?
C15 C18 1.502(15) . ?
C15 C16 1.512(16) . ?
C14 H14A 0.9800 . ?
C14 H14B 0.9800 . ?
C14 H14C 0.9800 . ?
C9 H9A 0.9800 . ?
C9 H9B 0.9800 . ?
C9 H9C 0.9800 . ?
C10 H10A 0.9800 . ?
C10 H10B 0.9800 . ?
C10 H10C 0.9800 . ?
C21 H21A 0.9800 . ?
C21 H21B 0.9800 . ?
C21 H21C 0.9800 . ?
C19 H19A 0.9800 . ?
C19 H19B 0.9800 . ?
C19 H19C 0.9800 . ?
C20 H20A 0.9800 . ?
C20 H20B 0.9800 . ?
C20 H20C 0.9800 . ?
C17 H17A 0.9800 . ?
C17 H17B 0.9800 . ?
C17 H17C 0.9800 . ?
C18 H18A 0.9800 . ?
C18 H18B 0.9800 . ?
C18 H18C 0.9800 . ?
C16 H16A 0.9800 . ?
C16 H16B 0.9800 . ?
C16 H16C 0.9800 . ?

loop_
_geom_torsion_atom_site_label_1
_geom_torsion_atom_site_label_2
_geom_torsion_atom_site_label_3
_geom_torsion_atom_site_label_4
_geom_torsion
_geom_torsion_site_symmetry_1
_geom_torsion_site_symmetry_2
_geom_torsion_site_symmetry_3
_geom_torsion_site_symmetry_4
_geom_torsion_publ_flag
Ga1 P1 C1 C2 -49.2(8) . . . . ?
Ga1 P1 C1 C6 147.0(4) . . . . ?
P2 P1 C1 C2 71.1(7) . . . . ?
P2 P1 C1 C6 -92.7(5) . . . . ?
C6 C5 C4 C3 10.5(13) . . . . ?
C6 C5 C4 C15 -172.9(8) . . . . ?
C1 C2 C7 C8 40.3(11) . . . . ?
C1 C2 C7 C9 -83.1(10) . . . . ?
C1 C2 C7 C10 157.2(8) . . . . ?
C1 C2 C3 C4 0.1(13) . . . . ?
C1 C6 C11 C13 87.7(10) . . . . ?
C1 C6 C11 C12 -38.2(11) . . . . ?
C1 C6 C11 C14 -154.1(8) . . . . ?
C1 C6 C5 C4 4.1(12) . . . . ?
C11 C6 C1 P1 -34.4(9) . . . . ?
C11 C6 C1 C2 160.3(7) . . . . ?
C11 C6 C5 C4 -173.4(8) . . . . ?
C5 C6 C1 P1 148.4(6) . . . . ?
C5 C6 C1 C2 -17.0(11) . . . . ?
C5 C6 C11 C13 -95.0(9) . . . . ?
C5 C6 C11 C12 139.1(8) . . . . ?
C5 C6 C11 C14 23.2(10) . . . . ?
C5 C4 C3 C2 -12.7(13) . . . . ?
C5 C4 C15 C17 118.1(11) . . . . ?
C5 C4 C15 C18 0.1(14) . . . . ?
C5 C4 C15 C16 -123.9(12) . . . . ?
C7 C2 C1 P1 34.8(12) . . . . ?
C7 C2 C1 C6 -162.5(8) . . . . ?
C7 C2 C3 C4 177.8(8) . . . . ?
C3 C2 C1 P1 -147.7(7) . . . . ?
C3 C2 C1 C6 15.0(11) . . . . ?
C3 C2 C7 C8 -137.2(8) . . . . ?
C3 C2 C7 C9 99.3(9) . . . . ?
C3 C2 C7 C10 -20.4(11) . . . . ?
C3 C4 C15 C17 -65.5(12) . . . . ?
C3 C4 C15 C18 176.6(11) . . . . ?
C3 C4 C15 C16 52.6(13) . . . . ?
C15 C4 C3 C2 170.7(8) . . . . ?
